data_1535314
loop_
_publ_author_name
'Bobev, S.'
'Sevov, S.C.'

_publ_section_title
;
 Five Ternary Zintl Phases in the Systems Alkali-Metal Indium Bismuth
;
_journal_name_full 'Journal of Solid State Chemistry'
_journal_page_first 436
_journal_page_last 448
_journal_volume 163
_journal_year 2001
_chemical_formula_sum 'Bi6 In3 Na9'
_space_group_IT_number 14
_symmetry_space_group_name_Hall '-P 2ybc'
_symmetry_space_group_name_H-M 'P 1 21/c 1'
_cell_angle_alpha 90
_cell_angle_beta 98.67
_cell_angle_gamma 90
_cell_formula_units_Z 4
_cell_length_a 18.841
_cell_length_b 9.235
_cell_length_c 12.661
_cell_volume 2177.798
_citation_journal_id_ASTM JSSCBI
_cod_data_source_file Bobev_JSSCBI_2001_1143.cif
_cod_data_source_block Bi6In3Na9
_cod_database_code 1535314

loop_
_symmetry_equiv_pos_as_xyz
x,y,z
-x,y+1/2,-z+1/2
-x,-y,-z
x,-y-1/2,z-1/2

loop_
_atom_site_label
_atom_site_type_symbol
_atom_site_fract_x
_atom_site_fract_y
_atom_site_fract_z
_atom_site_occupancy
_atom_site_U_iso_or_equiv
Bi3 Bi 0.95754 0.89747 0.6445 1 0.0
Na1 Na 0.0697 0.074 0.8083 1 0.0
Bi4 Bi 0.5304 0.368 0.82901 1 0.0
Na3 Na 0.4089 0.428 0.9792 1 0.0
Na6 Na 0.95 0.81 0.9141 1 0.0
Na7 Na 0.8805 0.187 0.7342 1 0.0
Bi1 Bi 0.29604 0.62181 0.84633 1 0.0
Bi2 Bi 0.20755 0.09954 0.68852 1 0.0
Na5 Na 0.2184 0.327 0.9253 1 0.0
Na9 Na 0.4481 0.821 0.9277 1 0.0
In1 In 0.25178 0.9231 0.8863 1 0.0
Na4 Na 0.2856 0.682 0.1099 1 0.0
Bi5 Bi 0.12431 0.8718 0.00276 1 0.0
In2 In 0.09351 0.9338 0.5506 1 0.0
Bi6 Bi 0.36613 0.0951 0.01433 1 0.0
Na8 Na 0.3878 0.154 0.7579 1 0.0
In3 In 0.4174 0.5653 0.7164 1 0.0
Na2 Na 0.2378 0.4309 0.6491 1 0.0
